data_7701027
loop_
_publ_author_name
'Kumar, Amit'
'Daw, Prosenjit'
'Espinosa-Jalapa, Noel Angel'
'Leitus, Gregory'
'Shimon, Linda J. W.'
'Ben-David, Yehoshoa'
'Milstein, David'

_publ_section_title
;
 CO<sub>2</sub> activation by manganese pincer complexes through different
 modes of metal-ligand cooperation.
;
_journal_issue 39
_journal_name_full 'Dalton transactions (Cambridge, England : 2003)'
_journal_page_first 14580
_journal_page_last 14584
_journal_paper_doi 10.1039/c9dt03088c
_journal_volume 48
_journal_year 2019
_chemical_formula_moiety 'C21 H36 Mn N2 O2 P'
_chemical_formula_sum 'C21 H36 Mn N2 O2 P'
_chemical_formula_weight 434.43
_space_group_crystal_system monoclinic
_space_group_IT_number 14
_space_group_name_Hall '-P 2yn'
_space_group_name_H-M_alt 'P 1 21/n 1'
_symmetry_space_group_name_Hall '-P 2yn'
_symmetry_space_group_name_H-M 'P 1 21/n 1'
_atom_sites_solution_hydrogens mixed
_audit_creation_method SHELXL-2016/4
_audit_update_record
;
2019-08-27 deposited with the CCDC.    2019-09-04 downloaded from the CCDC.
;
_cell_angle_alpha 90
_cell_angle_beta 107.519(7)
_cell_angle_gamma 90
_cell_formula_units_Z 4
_cell_length_a 12.5824(8)
_cell_length_b 14.2411(7)
_cell_length_c 13.1504(8)
_cell_measurement_reflns_used 8881
_cell_measurement_temperature 100(2)
_cell_measurement_theta_max 32.9220
_cell_measurement_theta_min 3.6620
_cell_volume 2247.1(2)
_computing_cell_refinement 'CrysAlisPro 1.171.39.4c (Rigaku OD, 2015)'
_computing_data_collection 'CrysAlisPro 1.171.39.4c (Rigaku OD, 2015)'
_computing_data_reduction 'CrysAlisPro 1.171.39.4c (Rigaku OD, 2015)'
_computing_molecular_graphics 'Mercury 3.7''
_computing_publication_material 'SHELXL-2016/4 (Sheldrick, 2016)'
_computing_structure_refinement 'SHELXL-2016/4 (Sheldrick, 2016)'
_computing_structure_solution 'SHELXT-2013 (Sheldrick, 2013)'
_diffrn_ambient_temperature 100(2)
_diffrn_measured_fraction_theta_full 0.997
_diffrn_measured_fraction_theta_max 0.996
_diffrn_measurement_device_type 'Rigaku XtaLabPro Kappa Dual'
_diffrn_measurement_method 'omega scans'
_diffrn_radiation_type MoK\a
_diffrn_radiation_wavelength 0.71073
_diffrn_reflns_av_R_equivalents 0.0476
_diffrn_reflns_av_unetI/netI 0.0426
_diffrn_reflns_Laue_measured_fraction_full 0.997
_diffrn_reflns_Laue_measured_fraction_max 0.996
_diffrn_reflns_limit_h_max 17
_diffrn_reflns_limit_h_min -15
_diffrn_reflns_limit_k_max 17
_diffrn_reflns_limit_k_min -20
_diffrn_reflns_limit_l_max 18
_diffrn_reflns_limit_l_min -18
_diffrn_reflns_number 28603
_diffrn_reflns_point_group_measured_fraction_full 0.997
_diffrn_reflns_point_group_measured_fraction_max 0.996
_diffrn_reflns_theta_full 26.000
_diffrn_reflns_theta_max 30.504
_diffrn_reflns_theta_min 3.471
_diffrn_source 'fine-focus sealed X-ray tube'
_exptl_absorpt_coefficient_mu 0.676
_exptl_absorpt_correction_T_max 1.00000
_exptl_absorpt_correction_T_min 0.61832
_exptl_absorpt_correction_type multi-scan
_exptl_absorpt_process_details
;
CrysAlisPro 1.171.39.4c (Rigaku Oxford Diffraction, 2015)
Empirical absorption correction using spherical harmonics,
 implemented in SCALE3 ABSPACK scaling algorithm.
;
_exptl_crystal_colour red-orange
_exptl_crystal_density_diffrn 1.284
_exptl_crystal_description prism
_exptl_crystal_F_000 928
_exptl_crystal_size_max 0.200
_exptl_crystal_size_mid 0.140
_exptl_crystal_size_min 0.080
_refine_diff_density_max 0.926
_refine_diff_density_min -0.684
_refine_diff_density_rms 0.079
_refine_ls_extinction_method none
_refine_ls_goodness_of_fit_ref 1.040
_refine_ls_hydrogen_treatment constr
_refine_ls_matrix_type full
_refine_ls_number_parameters 259
_refine_ls_number_reflns 6835
_refine_ls_number_restraints 0
_refine_ls_restrained_S_all 1.040
_refine_ls_R_factor_all 0.0640
_refine_ls_R_factor_gt 0.0439
_refine_ls_shift/su_max 0.000
_refine_ls_shift/su_mean 0.000
_refine_ls_structure_factor_coef Fsqd
_refine_ls_weighting_details 'w=1/[\s^2^(Fo^2^)+(0.0581P)^2^+1.6015P] where P=(Fo^2^+2Fc^2^)/3'
_refine_ls_weighting_scheme calc
_refine_ls_wR_factor_gt 0.1103
_refine_ls_wR_factor_ref 0.1212
_reflns_Friedel_coverage 0.000
_reflns_number_gt 5272
_reflns_number_total 6835
_reflns_threshold_expression 'I > 2\s(I)'
_cod_data_source_file c9dt03088c2.cif
_cod_data_source_block Complex_4'
_cod_depositor_comments 'Adding full bibliography for 7701025--7701028.cif.'
_cod_database_code 7701027
_shelx_shelxl_version_number 2016/4
_shelx_space_group_comment
;
The symmetry employed for this shelxl refinement is uniquely defined
by the following loop, which should always be used as a source of
symmetry information in preference to the above space-group names.
They are only intended as comments.
;
_shelx_estimated_absorpt_t_min 0.877
_shelx_estimated_absorpt_t_max 0.948

loop_
_space_group_symop_operation_xyz
'x, y, z'
'-x+1/2, y+1/2, -z+1/2'
'-x, -y, -z'
'x-1/2, -y-1/2, z-1/2'

loop_
_atom_site_label
_atom_site_type_symbol
_atom_site_fract_x
_atom_site_fract_y
_atom_site_fract_z
_atom_site_U_iso_or_equiv
_atom_site_adp_type
_atom_site_occupancy
_atom_site_site_symmetry_order
_atom_site_calc_flag
_atom_site_refinement_flags_posn
_atom_site_refinement_flags_adp
_atom_site_refinement_flags_occupancy
_atom_site_disorder_assembly
_atom_site_disorder_group
MN1 Mn 0.55133(2) 0.72996(2) 0.36219(2) 0.01606(8) Uani 1 1 d . . . . .
P1 P 0.55107(4) 0.71841(3) 0.19124(3) 0.01528(10) Uani 1 1 d . . . . .
N1 N 0.41891(13) 0.64201(11) 0.31147(13) 0.0202(3) Uani 1 1 d . . . . .
N2 N 0.49644(14) 0.72196(11) 0.50415(13) 0.0222(3) Uani 1 1 d . . . . .
O1 O 0.70358(13) 0.89123(10) 0.41239(12) 0.0279(3) Uani 1 1 d . . . . .
C1 C 0.40551(15) 0.67829(13) 0.12853(14) 0.0198(3) Uani 1 1 d . . . . .
H1A H 0.356669 0.733281 0.102823 0.024 Uiso 1 1 calc R U . . .
H1B H 0.402222 0.637807 0.066462 0.024 Uiso 1 1 calc R U . . .
C2 C 0.36515(16) 0.62455(13) 0.20760(15) 0.0215(4) Uani 1 1 d . . . . .
C3 C 0.27492(18) 0.56279(15) 0.17712(17) 0.0287(4) Uani 1 1 d . . . . .
H3 H 0.240469 0.549106 0.103866 0.034 Uiso 1 1 calc R U . . .
C4 C 0.23605(19) 0.52166(16) 0.25442(19) 0.0348(5) Uani 1 1 d . . . . .
H4 H 0.174896 0.479326 0.234943 0.042 Uiso 1 1 calc R U . . .
C5 C 0.28765(18) 0.54315(16) 0.36073(18) 0.0317(5) Uani 1 1 d . . . . .
H5 H 0.260358 0.517927 0.414934 0.038 Uiso 1 1 calc R U . . .
C6 C 0.38039(16) 0.60247(13) 0.38689(16) 0.0234(4) Uani 1 1 d . . . . .
C7 C 0.44967(18) 0.62484(14) 0.49835(16) 0.0250(4) Uani 1 1 d . . . . .
H7A H 0.403289 0.619717 0.547010 0.030 Uiso 1 1 calc R U . . .
H7B H 0.511363 0.578968 0.521706 0.030 Uiso 1 1 calc R U . . .
C8 C 0.63587(16) 0.62020(13) 0.15521(15) 0.0209(4) Uani 1 1 d . . . . .
C9 C 0.62236(19) 0.60998(15) 0.03551(16) 0.0289(4) Uani 1 1 d . . . . .
H9A H 0.658870 0.662858 0.011909 0.043 Uiso 1 1 calc R U . . .
H9B H 0.542924 0.609525 -0.004702 0.043 Uiso 1 1 calc R U . . .
H9C H 0.656672 0.551028 0.023073 0.043 Uiso 1 1 calc R U . . .
C10 C 0.59487(18) 0.52759(13) 0.19171(17) 0.0265(4) Uani 1 1 d . . . . .
H10A H 0.517018 0.516669 0.150109 0.040 Uiso 1 1 calc R U . . .
H10B H 0.600630 0.531920 0.267554 0.040 Uiso 1 1 calc R U . . .
H10C H 0.640951 0.475418 0.180617 0.040 Uiso 1 1 calc R U . . .
C11 C 0.76076(16) 0.63178(15) 0.21549(16) 0.0253(4) Uani 1 1 d . . . . .
H11A H 0.802225 0.578308 0.199689 0.038 Uiso 1 1 calc R U . . .
H11B H 0.771160 0.634347 0.292345 0.038 Uiso 1 1 calc R U . . .
H11C H 0.788326 0.690038 0.192757 0.038 Uiso 1 1 calc R U . . .
C12 C 0.55803(16) 0.82651(13) 0.10880(14) 0.0209(4) Uani 1 1 d . . . . .
C13 C 0.50050(19) 0.81432(15) -0.01124(16) 0.0277(4) Uani 1 1 d . . . . .
H13A H 0.422319 0.796959 -0.023212 0.042 Uiso 1 1 calc R U . . .
H13B H 0.538181 0.764764 -0.039014 0.042 Uiso 1 1 calc R U . . .
H13C H 0.504296 0.873450 -0.048111 0.042 Uiso 1 1 calc R U . . .
C14 C 0.68077(18) 0.85521(15) 0.12836(18) 0.0299(4) Uani 1 1 d . . . . .
H14A H 0.717597 0.809254 0.094829 0.045 Uiso 1 1 calc R U . . .
H14B H 0.718813 0.857218 0.205226 0.045 Uiso 1 1 calc R U . . .
H14C H 0.683892 0.917384 0.097449 0.045 Uiso 1 1 calc R U . . .
C15 C 0.49921(19) 0.90819(13) 0.14657(16) 0.0273(4) Uani 1 1 d . . . . .
H15A H 0.501096 0.964206 0.103862 0.041 Uiso 1 1 calc R U . . .
H15B H 0.537478 0.921402 0.221853 0.041 Uiso 1 1 calc R U . . .
H15C H 0.421597 0.890968 0.138039 0.041 Uiso 1 1 calc R U . . .
C16 C 0.40435(18) 0.78945(15) 0.50196(18) 0.0287(4) Uani 1 1 d . . . . .
H16A H 0.371235 0.771818 0.558671 0.034 Uiso 1 1 calc R U . . .
H16B H 0.345483 0.783328 0.432673 0.034 Uiso 1 1 calc R U . . .
C17 C 0.4411(2) 0.89167(15) 0.5175(2) 0.0342(5) Uani 1 1 d . . . . .
H17A H 0.492253 0.900220 0.589645 0.051 Uiso 1 1 calc R U . . .
H17B H 0.375733 0.931995 0.507894 0.051 Uiso 1 1 calc R U . . .
H17C H 0.479129 0.908594 0.465101 0.051 Uiso 1 1 calc R U . . .
C18 C 0.59099(18) 0.73118(15) 0.60454(16) 0.0271(4) Uani 1 1 d . . . . .
H18A H 0.625996 0.793386 0.604160 0.033 Uiso 1 1 calc R U . . .
H18B H 0.647437 0.683031 0.603581 0.033 Uiso 1 1 calc R U . . .
C19 C 0.5625(2) 0.7214(2) 0.70925(19) 0.0424(6) Uani 1 1 d . . . . .
H19A H 0.509741 0.770706 0.713611 0.064 Uiso 1 1 calc R U . . .
H19B H 0.630626 0.727367 0.769425 0.064 Uiso 1 1 calc R U . . .
H19C H 0.528779 0.659688 0.711766 0.064 Uiso 1 1 calc R U . . .
C20 C 0.64511(16) 0.82558(13) 0.39512(14) 0.0196(3) Uani 1 1 d . . . . .
C21A C 0.66302(17) 0.64372(16) 0.41998(16) 0.0226(4) Uani 0.926(3) 1 d . . P A 1
H21A H 0.454070 0.804730 0.320560 0.034 Uiso 0.9261 1 d . U P A 1
O2A O 0.73521(15) 0.59940(12) 0.45659(13) 0.0323(4) Uani 0.926(3) 1 d . . P A 1
C21B C 0.426(2) 0.820(2) 0.311(2) 0.0226(4) Uani 0.074(3) 1 d . . P A 2
H21B H 0.647420 0.655810 0.411880 0.034 Uiso 0.0739 1 d . U P A 2
O2B O 0.3666(19) 0.8560(16) 0.2873(16) 0.0323(4) Uani 0.074(3) 1 d . . P A 2

loop_
_atom_site_aniso_label
_atom_site_aniso_U_11
_atom_site_aniso_U_22
_atom_site_aniso_U_33
_atom_site_aniso_U_23
_atom_site_aniso_U_13
_atom_site_aniso_U_12
MN1 0.01814(14) 0.01420(13) 0.01704(13) 0.00290(9) 0.00711(10) 0.00025(10)
P1 0.0169(2) 0.01242(19) 0.0168(2) 0.00137(15) 0.00560(16) -0.00057(16)
N1 0.0202(7) 0.0170(7) 0.0250(8) 0.0048(6) 0.0094(6) 0.0005(6)
N2 0.0255(8) 0.0205(7) 0.0241(8) 0.0026(6) 0.0125(6) 0.0012(6)
O1 0.0335(8) 0.0234(7) 0.0260(7) -0.0017(5) 0.0075(6) -0.0089(6)
C1 0.0174(8) 0.0208(8) 0.0206(8) 0.0022(7) 0.0046(6) -0.0017(7)
C2 0.0195(9) 0.0195(8) 0.0256(9) 0.0047(7) 0.0070(7) 0.0002(7)
C3 0.0262(10) 0.0278(10) 0.0293(10) 0.0045(8) 0.0040(8) -0.0067(8)
C4 0.0278(11) 0.0345(12) 0.0387(12) 0.0093(9) 0.0048(9) -0.0120(9)
C5 0.0267(10) 0.0323(11) 0.0382(12) 0.0134(9) 0.0129(9) -0.0050(9)
C6 0.0239(9) 0.0210(9) 0.0276(9) 0.0069(7) 0.0113(7) 0.0004(7)
C7 0.0317(10) 0.0205(9) 0.0272(9) 0.0064(7) 0.0153(8) -0.0006(8)
C8 0.0230(9) 0.0172(8) 0.0235(9) -0.0017(7) 0.0084(7) 0.0016(7)
C9 0.0341(11) 0.0282(10) 0.0255(10) -0.0064(8) 0.0107(8) 0.0030(8)
C10 0.0295(10) 0.0155(8) 0.0334(10) -0.0016(7) 0.0081(8) 0.0014(7)
C11 0.0212(9) 0.0282(10) 0.0286(10) 0.0016(8) 0.0107(7) 0.0038(8)
C12 0.0278(9) 0.0166(8) 0.0191(8) 0.0037(6) 0.0081(7) -0.0014(7)
C13 0.0374(11) 0.0245(9) 0.0213(9) 0.0060(7) 0.0090(8) 0.0010(8)
C14 0.0331(11) 0.0258(10) 0.0336(11) 0.0036(8) 0.0144(9) -0.0099(8)
C15 0.0410(12) 0.0145(8) 0.0264(9) 0.0049(7) 0.0103(8) 0.0030(8)
C16 0.0286(10) 0.0282(10) 0.0349(11) 0.0006(8) 0.0182(9) 0.0050(8)
C17 0.0385(12) 0.0254(10) 0.0432(13) -0.0022(9) 0.0191(10) 0.0064(9)
C18 0.0315(10) 0.0297(10) 0.0208(9) 0.0019(7) 0.0090(8) 0.0002(8)
C19 0.0514(15) 0.0550(16) 0.0242(10) 0.0016(10) 0.0164(10) -0.0004(12)
C20 0.0231(9) 0.0189(8) 0.0178(8) 0.0020(6) 0.0076(7) 0.0008(7)
C21A 0.0235(10) 0.0312(11) 0.0188(9) -0.0075(8) 0.0152(8) -0.0110(9)
O2A 0.0404(10) 0.0353(9) 0.0253(8) 0.0103(7) 0.0163(7) 0.0026(8)
C21B 0.0235(10) 0.0312(11) 0.0188(9) -0.0075(8) 0.0152(8) -0.0110(9)
O2B 0.0404(10) 0.0353(9) 0.0253(8) 0.0103(7) 0.0163(7) 0.0026(8)

loop_
_atom_type_symbol
_atom_type_description
_atom_type_scat_dispersion_real
_atom_type_scat_dispersion_imag
_atom_type_scat_source
C C 0.0033 0.0016 'International Tables Vol C Tables 4.2.6.8 and 6.1.1.4'
H H 0.0000 0.0000 'International Tables Vol C Tables 4.2.6.8 and 6.1.1.4'
N N 0.0061 0.0033 'International Tables Vol C Tables 4.2.6.8 and 6.1.1.4'
O O 0.0106 0.0060 'International Tables Vol C Tables 4.2.6.8 and 6.1.1.4'
P P 0.1023 0.0942 'International Tables Vol C Tables 4.2.6.8 and 6.1.1.4'
Mn Mn 0.3368 0.7283 'International Tables Vol C Tables 4.2.6.8 and 6.1.1.4'

loop_
_geom_angle_atom_site_label_1
_geom_angle_atom_site_label_2
_geom_angle_atom_site_label_3
_geom_angle
C20 MN1 C21A 92.42(9)
C20 MN1 C21B 89.5(7)
C20 MN1 N1 167.65(8)
C21A MN1 N1 99.92(8)
C21B MN1 N1 78.2(7)
C20 MN1 N2 100.99(7)
C21A MN1 N2 90.62(7)
C21B MN1 N2 84.4(7)
N1 MN1 N2 78.98(6)
C20 MN1 P1 95.79(6)
C21A MN1 P1 97.72(6)
C21B MN1 P1 86.8(7)
N1 MN1 P1 82.68(5)
N2 MN1 P1 160.92(5)
C20 MN1 H21A 87.5
C21A MN1 H21A 176.0
N1 MN1 H21A 80.2
N2 MN1 H21A 85.4
P1 MN1 H21A 86.3
C20 MN1 H21B 92.4
C21B MN1 H21B 174.9
N1 MN1 H21B 99.9
N2 MN1 H21B 90.6
P1 MN1 H21B 97.7
C1 P1 C12 101.80(8)
C1 P1 C8 102.42(9)
C12 P1 C8 109.13(8)
C1 P1 MN1 99.82(6)
C12 P1 MN1 121.58(6)
C8 P1 MN1 118.00(6)
C6 N1 C2 118.95(17)
C6 N1 MN1 117.15(13)
C2 N1 MN1 123.84(12)
C18 N2 C7 108.84(15)
C18 N2 C16 111.47(16)
C7 N2 C16 107.58(15)
C18 N2 MN1 112.27(12)
C7 N2 MN1 103.06(11)
C16 N2 MN1 113.10(12)
C2 C1 P1 110.12(13)
C2 C1 H1A 109.6
P1 C1 H1A 109.6
C2 C1 H1B 109.6
P1 C1 H1B 109.6
H1A C1 H1B 108.2
N1 C2 C3 121.47(17)
N1 C2 C1 115.87(16)
C3 C2 C1 122.62(18)
C4 C3 C2 119.5(2)
C4 C3 H3 120.2
C2 C3 H3 120.2
C3 C4 C5 119.0(2)
C3 C4 H4 120.5
C5 C4 H4 120.5
C4 C5 C6 118.98(19)
C4 C5 H5 120.5
C6 C5 H5 120.5
N1 C6 C5 121.93(19)
N1 C6 C7 113.48(17)
C5 C6 C7 124.53(18)
N2 C7 C6 110.54(15)
N2 C7 H7A 109.5
C6 C7 H7A 109.5
N2 C7 H7B 109.5
C6 C7 H7B 109.5
H7A C7 H7B 108.1
C9 C8 C11 108.54(16)
C9 C8 C10 107.02(16)
C11 C8 C10 108.41(16)
C9 C8 P1 115.26(13)
C11 C8 P1 110.77(13)
C10 C8 P1 106.58(13)
C8 C9 H9A 109.5
C8 C9 H9B 109.5
H9A C9 H9B 109.5
C8 C9 H9C 109.5
H9A C9 H9C 109.5
H9B C9 H9C 109.5
C8 C10 H10A 109.5
C8 C10 H10B 109.5
H10A C10 H10B 109.5
C8 C10 H10C 109.5
H10A C10 H10C 109.5
H10B C10 H10C 109.5
C8 C11 H11A 109.5
C8 C11 H11B 109.5
H11A C11 H11B 109.5
C8 C11 H11C 109.5
H11A C11 H11C 109.5
H11B C11 H11C 109.5
C13 C12 C15 107.07(16)
C13 C12 C14 109.86(16)
C15 C12 C14 107.49(16)
C13 C12 P1 113.99(13)
C15 C12 P1 108.60(12)
C14 C12 P1 109.59(13)
C12 C13 H13A 109.5
C12 C13 H13B 109.5
H13A C13 H13B 109.5
C12 C13 H13C 109.5
H13A C13 H13C 109.5
H13B C13 H13C 109.5
C12 C14 H14A 109.5
C12 C14 H14B 109.5
H14A C14 H14B 109.5
C12 C14 H14C 109.5
H14A C14 H14C 109.5
H14B C14 H14C 109.5
C12 C15 H15A 109.5
C12 C15 H15B 109.5
H15A C15 H15B 109.5
C12 C15 H15C 109.5
H15A C15 H15C 109.5
H15B C15 H15C 109.5
N2 C16 C17 114.12(18)
N2 C16 H16A 108.7
C17 C16 H16A 108.7
N2 C16 H16B 108.7
C17 C16 H16B 108.7
H16A C16 H16B 107.6
C16 C17 H17A 109.5
C16 C17 H17B 109.5
H17A C17 H17B 109.5
C16 C17 H17C 109.5
H17A C17 H17C 109.5
H17B C17 H17C 109.5
N2 C18 C19 116.56(18)
N2 C18 H18A 108.2
C19 C18 H18A 108.2
N2 C18 H18B 108.2
C19 C18 H18B 108.2
H18A C18 H18B 107.3
C18 C19 H19A 109.5
C18 C19 H19B 109.5
H19A C19 H19B 109.5
C18 C19 H19C 109.5
H19A C19 H19C 109.5
H19B C19 H19C 109.5
O1 C20 MN1 176.50(17)
O2A C21A MN1 173.67(19)
O2B C21B MN1 176(3)

loop_
_geom_bond_atom_site_label_1
_geom_bond_atom_site_label_2
_geom_bond_distance
MN1 C20 1.7683(19)
MN1 C21A 1.849(2)
MN1 C21B 1.99(3)
MN1 N1 2.0300(16)
MN1 N2 2.1797(16)
MN1 P1 2.2531(5)
MN1 H21A 1.5899
MN1 H21B 1.5900
P1 C1 1.8578(18)
P1 C12 1.9000(18)
P1 C8 1.9035(19)
N1 C6 1.351(2)
N1 C2 1.352(2)
N2 C18 1.493(3)
N2 C7 1.496(2)
N2 C16 1.499(3)
O1 C20 1.169(2)
C1 C2 1.498(2)
C1 H1A 0.9900
C1 H1B 0.9900
C2 C3 1.396(3)
C3 C4 1.384(3)
C3 H3 0.9500
C4 C5 1.387(3)
C4 H4 0.9500
C5 C6 1.397(3)
C5 H5 0.9500
C6 C7 1.497(3)
C7 H7A 0.9900
C7 H7B 0.9900
C8 C9 1.538(3)
C8 C11 1.541(3)
C8 C10 1.544(3)
C9 H9A 0.9800
C9 H9B 0.9800
C9 H9C 0.9800
C10 H10A 0.9800
C10 H10B 0.9800
C10 H10C 0.9800
C11 H11A 0.9800
C11 H11B 0.9800
C11 H11C 0.9800
C12 C13 1.536(3)
C12 C15 1.539(3)
C12 C14 1.543(3)
C13 H13A 0.9800
C13 H13B 0.9800
C13 H13C 0.9800
C14 H14A 0.9800
C14 H14B 0.9800
C14 H14C 0.9800
C15 H15A 0.9800
C15 H15B 0.9800
C15 H15C 0.9800
C16 C17 1.523(3)
C16 H16A 0.9900
C16 H16B 0.9900
C17 H17A 0.9800
C17 H17B 0.9800
C17 H17C 0.9800
C18 C19 1.530(3)
C18 H18A 0.9900
C18 H18B 0.9900
C19 H19A 0.9800
C19 H19B 0.9800
C19 H19C 0.9800
C21A O2A 1.092(3)
C21B O2B 0.88(3)

loop_
_geom_hbond_atom_site_label_D
_geom_hbond_atom_site_label_H
_geom_hbond_atom_site_label_A
_geom_hbond_distance_DH
_geom_hbond_distance_HA
_geom_hbond_distance_DA
_geom_hbond_angle_DHA
_geom_hbond_site_symmetry_A
C3 H3 O1_$1 0.95 2.56 3.387(3) 145.1 4_575
C5 H5 O2A_$2 0.95 2.36 3.224(3) 150.1 3_666
C11 H11B O2A 0.98 2.39 3.314(3) 157.2 .
C15 H15C O2B 0.98 2.32 2.94(2) 119.8 .
C16 H16B O2B 0.99 2.26 2.878(19) 119.5 .

loop_
_geom_torsion_atom_site_label_1
_geom_torsion_atom_site_label_2
_geom_torsion_atom_site_label_3
_geom_torsion_atom_site_label_4
_geom_torsion
C12 P1 C1 C2 -153.62(13)
C8 P1 C1 C2 93.50(14)
MN1 P1 C1 C2 -28.24(13)
C6 N1 C2 C3 -3.5(3)
MN1 N1 C2 C3 179.51(15)
C6 N1 C2 C1 174.06(16)
MN1 N1 C2 C1 -2.9(2)
P1 C1 C2 N1 22.3(2)
P1 C1 C2 C3 -160.08(16)
N1 C2 C3 C4 3.0(3)
C1 C2 C3 C4 -174.4(2)
C2 C3 C4 C5 0.2(3)
C3 C4 C5 C6 -2.8(3)
C2 N1 C6 C5 0.9(3)
MN1 N1 C6 C5 178.02(16)
C2 N1 C6 C7 178.03(16)
MN1 N1 C6 C7 -4.8(2)
C4 C5 C6 N1 2.3(3)
C4 C5 C6 C7 -174.5(2)
C18 N2 C7 C6 -162.50(16)
C16 N2 C7 C6 76.58(19)
MN1 N2 C7 C6 -43.15(17)
N1 C6 C7 N2 34.2(2)
C5 C6 C7 N2 -148.7(2)
C18 N2 C16 C17 55.5(2)
C7 N2 C16 C17 174.70(18)
MN1 N2 C16 C17 -72.2(2)
C7 N2 C18 C19 -63.5(2)
C16 N2 C18 C19 55.0(2)
MN1 N2 C18 C19 -176.89(16)
